data_1559716
loop_
_publ_author_name
'Karlsson, Olov'
'Lundquist, Knut'
'Stomberg, Rolf'

_publ_section_title
;
 Studies on Hydrobenzoins: Preparation, Crystal Structure and Stability of
 Borate Complexes
;
_journal_name_full 'Acta Chemica Scandinavica'
_journal_page_first 617
_journal_page_last 624
_journal_paper_doi 10.3891/acta.chem.scand.44-0617
_journal_volume 44
_journal_year 1990
_chemical_formula_sum 'C18 H22 O6'
_chemical_formula_weight 334.37
_chemical_name_common
;
meso-hydroveratroin
;
_space_group_IT_number 14
_space_group_name_Hall '-P 2yn'
_space_group_name_H-M_alt 'P 1 21/n 1'
_symmetry_cell_setting monoclinic
_symmetry_Int_Tables_number 14
_symmetry_space_group_name_Hall '-P 2yn'
_symmetry_space_group_name_H-M 'P 1 21/n 1'
_cell_angle_alpha 90.
_cell_angle_beta 109.74(2)
_cell_angle_gamma 90.
_cell_formula_units_Z 2
_cell_length_a 8.185(2)
_cell_length_b 12.605(3)
_cell_length_c 8.414(2)
_cell_volume 817.1(4)
_diffrn_ambient_temperature 293
_diffrn_radiation_probe x-ray
_diffrn_radiation_type MoK\a
_diffrn_radiation_wavelength 0.71069
_exptl_absorpt_coefficient_mu 0.109
_exptl_crystal_density_diffrn 1.359
_exptl_crystal_F_000 356
_refine_ls_number_parameters 153
_refine_ls_number_reflns 1086
_refine_ls_R_factor_gt 0.036
_refine_ls_wR_factor_gt 0.042
_cod_data_source_file Acta-Chem-Scand-1990-44-617-2.cif
_cod_data_source_block 2
_cod_original_cell_volume 817.1(3)
_cod_original_sg_symbol_H-M 'P 21/n'
_cod_database_code 1559716

loop_
_space_group_symop_id
_space_group_symop_operation_xyz
1 x,y,z
2 1/2-x,1/2+y,1/2-z
3 -x,-y,-z
4 1/2+x,1/2-y,1/2+z

loop_
_atom_site_label
_atom_site_type_symbol
_atom_site_thermal_displace_type
_atom_site_fract_x
_atom_site_fract_y
_atom_site_fract_z
_atom_site_occupancy
_atom_site_U_iso_or_equiv
_atom_site_calc_flag
_atom_site_refinement_flags
_atom_site_disorder_assembly
_atom_site_disorder_group
O1 O Uiso 0.9671(2) 0.02860(10) 0.22280(10) 1.000 0.0472(5) . . . .
O2 O Uiso 1.1135(2) 0.19460(10) 0.3785(2) 1.000 0.0535(5) . . . .
O3 O Uiso 0.3630(2) 0.04220(10) 0.2887(2) 1.000 0.0598(5) . . . .
C1 C Uiso 0.6550(2) 0.09400(10) 0.4388(2) 1.000 0.0441(6) . . . .
C2 C Uiso 0.7314(2) 0.03940(10) 0.3369(2) 1.000 0.0418(6) . . . .
C3 C Uiso 0.8840(2) 0.07490(10) 0.3209(2) 1.000 0.0376(5) . . . .
C4 C Uiso 0.9644(2) 0.16640(10) 0.4067(2) 1.000 0.0408(5) . . . .
C5 C Uiso 0.8903(2) 0.21990(10) 0.5077(2) 1.000 0.0474(6) . . . .
C6 C Uiso 0.7356(3) 0.18310(10) 0.5230(2) 1.000 0.0481(6) . . . .
C7 C Uiso 0.8867(3) -0.0621(2) 0.1280(3) 1.000 0.0499(8) . . . .
C8 C Uiso 1.2012(3) 0.2863(2) 0.4618(3) 1.000 0.0693(10) . . . .
C9 C Uiso 0.4873(2) 0.0534(2) 0.4537(2) 1.000 0.0471(6) . . . .
H(C2) H Uiso 0.674(3) -0.019(2) 0.276(2) 1.000 0.022(5) . . . .
H(C5) H Uiso 0.944(2) 0.285(2) 0.568(2) 1.000 0.024(5) . . . .
H(C6) H Uiso 0.682(2) 0.219(2) 0.590(2) 1.000 0.023(5) . . . .
H1(C7) H Uiso 0.872(2) -0.117(2) 0.201(3) 1.000 0.023(5) . . . .
H2(C7) H Uiso 0.776(3) -0.044(2) 0.050(3) 1.000 0.028(5) . . . .
H3(C7) H Uiso 0.967(3) -0.085(2) 0.068(3) 1.000 0.032(5) . . . .
H1(C8) H Uiso 1.231(3) 0.276(2) 0.581(3) 1.000 0.051(8) . . . .
H2(C8) H Uiso 1.127(3) 0.348(2) 0.423(3) 1.000 0.047(8) . . . .
H3(C8) H Uiso 1.315(4) 0.284(2) 0.434(3) 1.000 0.063(8) . . . .
H(C9) H Uiso 0.437(2) 0.1110(10) 0.515(2) 1.000 0.013(4) . . . .
H(O3) H Uiso 0.254(5) 0.055(2) 0.295(4) 1.000 0.072(9) . . . .

loop_
_atom_type_symbol
_atom_type_description
_atom_type_scat_dispersion_real
_atom_type_scat_dispersion_imag
_atom_type_scat_source
C C 0.0033 0.0016 ' International Tables Vol C Tables 4.2.6.8 and 6.1.1.4'
H H 0.0000 0.0000 ' International Tables Vol C Tables 4.2.6.8 and 6.1.1.4'
O O 0.0106 0.0060 ' International Tables Vol C Tables 4.2.6.8 and 6.1.1.4'

loop_
_geom_angle_atom_site_label_1
_geom_angle_atom_site_label_2
_geom_angle_atom_site_label_3
_geom_angle
_geom_angle_site_symmetry_1
_geom_angle_site_symmetry_2
_geom_angle_site_symmetry_3
_geom_angle_publ_flag
C3 O1 C7 116.89(17) . . . yes
C4 O2 C8 117.37(16) . . . yes
C9 O3 H(O3) 108(2) . . . no
C2 C1 C9 119.39(14) . . . no
C6 C1 C9 121.79(17) . . . no
C2 C1 C6 118.82(17) . . . no
C1 C2 C3 120.53(13) . . . no
O1 C3 C2 125.06(13) . . . yes
C2 C3 C4 120.09(15) . . . no
O1 C3 C4 114.85(15) . . . yes
O2 C4 C3 114.59(14) . . . yes
C3 C4 C5 119.56(15) . . . no
O2 C4 C5 125.84(14) . . . yes
C4 C5 C6 119.83(13) . . . no
C1 C6 C5 121.18(17) . . . no
O3 C9 C9 109.74(17) . . 3_656 yes
C1 C9 C9 111.64(15) . . 3_656 no
O3 C9 C1 108.84(14) . . . yes
C1 C2 H(C2) 118.7(15) . . . no
C3 C2 H(C2) 120.7(15) . . . no
C4 C5 H(C5) 120.8(10) . . . no
C6 C5 H(C5) 119.3(10) . . . no
C1 C6 H(C6) 117.6(13) . . . no
C5 C6 H(C6) 121.2(13) . . . no
O1 C7 H1(C7) 110.8(15) . . . no
O1 C7 H2(C7) 110.3(15) . . . no
O1 C7 H3(C7) 104.9(15) . . . no
H1(C7) C7 H2(C7) 109(2) . . . no
H1(C7) C7 H3(C7) 111(2) . . . no
H2(C7) C7 H3(C7) 111(2) . . . no
O2 C8 H1(C8) 108.4(15) . . . no
O2 C8 H2(C8) 109.4(15) . . . no
O2 C8 H3(C8) 102.1(14) . . . no
H1(C8) C8 H2(C8) 112(2) . . . no
H1(C8) C8 H3(C8) 108(2) . . . no
H2(C8) C8 H3(C8) 117(2) . . . no
O3 C9 H(C9) 106.1(9) . . . no
C1 C9 H(C9) 108.9(9) . . . no
C9 C9 H(C9) 111.4(8) 3_656 . . no

loop_
_geom_bond_atom_site_label_1
_geom_bond_atom_site_label_2
_geom_bond_distance
_geom_bond_site_symmetry_1
_geom_bond_site_symmetry_2
_geom_bond_publ_flag
O1 C3 1.365(2) . . yes
O1 C7 1.422(3) . . yes
O2 C4 1.367(2) . . yes
O2 C8 1.415(3) . . yes
O3 C9 1.424(2) . . yes
O3 H(O3) 0.93(4) . . no
C1 C2 1.401(2) . . no
C1 C9 1.509(3) . . no
C1 C6 1.372(2) . . no
C2 C3 1.376(2) . . no
C3 C4 1.401(2) . . no
C4 C5 1.376(2) . . no
C5 C6 1.395(3) . . no
C9 C9 1.534(3) . 3_656 no
C2 H(C2) 0.93(2) . . no
C5 H(C5) 0.99(2) . . no
C6 H(C6) 0.939(19) . . no
C7 H1(C7) 0.96(2) . . no
C7 H2(C7) 0.95(2) . . no
C7 H3(C7) 1.00(3) . . no
C8 H1(C8) 0.96(2) . . no
C8 H2(C8) 0.97(3) . . no
C8 H3(C8) 1.04(3) . . no
C9 H(C9) 1.052(15) . . no

loop_
_geom_hbond_atom_site_label_D
_geom_hbond_atom_site_label_H
_geom_hbond_atom_site_label_A
_geom_hbond_distance_DH
_geom_hbond_distance_HA
_geom_hbond_distance_DA
_geom_hbond_angle_DHA
_geom_hbond_site_symmetry_A
_geom_hbond_publ_flag
O3 H(O3) O1 0.93(4) 2.24(4) 3.102(3) 154(3) 1_455 yes
O3 H(O3) O2 0.93(4) 2.34(3) 3.078(2) 137(2) 1_455 yes

loop_
_geom_torsion_atom_site_label_1
_geom_torsion_atom_site_label_2
_geom_torsion_atom_site_label_3
_geom_torsion_atom_site_label_4
_geom_torsion
_geom_torsion_site_symmetry_1
_geom_torsion_site_symmetry_2
_geom_torsion_site_symmetry_3
_geom_torsion_site_symmetry_4
_geom_torsion_publ_flag
C7 O1 C3 C2 1.3(2) . . . . no
C7 O1 C3 C4 -177.58(15) . . . . no
C8 O2 C4 C5 0.8(3) . . . . no
C8 O2 C4 C3 -179.89(16) . . . . no
C6 C1 C2 C3 -0.4(2) . . . . no
C2 C1 C9 C9 67.25(19) . . . 3_656 no
C6 C1 C9 O3 126.18(18) . . . . no
C6 C1 C9 C9 -112.53(19) . . . 3_656 no
C2 C1 C9 O3 -54.0(2) . . . . no
C9 C1 C2 C3 179.85(15) . . . . no
C9 C1 C6 C5 -179.82(15) . . . . no
C2 C1 C6 C5 0.4(2) . . . . no
C1 C2 C3 C4 -0.1(2) . . . . no
C1 C2 C3 O1 -178.82(14) . . . . no
O1 C3 C4 O2 -0.1(2) . . . . no
C2 C3 C4 C5 0.4(2) . . . . no
O1 C3 C4 C5 179.32(13) . . . . no
C2 C3 C4 O2 -178.95(14) . . . . no
O2 C4 C5 C6 178.92(15) . . . . no
C3 C4 C5 C6 -0.4(2) . . . . no
C4 C5 C6 C1 0.0(2) . . . . no
O3 C9 C9 O3 -180.00(14) . . 3_656 3_656 no
O3 C9 C9 C1 -59.24(19) . . 3_656 3_656 no
C1 C9 C9 O3 59.24(19) . . 3_656 3_656 no
C1 C9 C9 C1 179.98(16) . . 3_656 3_656 no
